data_7154169
loop_
_publ_author_name
'Chen, Guo-Qiang'
'Kehr, Gerald'
'Daniliuc, Constantin G.'
'Erker, Gerhard'

_publ_section_title
;
 1,1-Alkenylboration of diarylphosphino-enynes: convenient synthetic entry
 to vicinal P/B Lewis pairs at extended conjugated \p-frameworks.
;
_journal_issue 3
_journal_name_full 'Organic &amp; biomolecular chemistry'
_journal_page_first 764
_journal_page_last 769
_journal_paper_doi 10.1039/c4ob02134g
_journal_volume 13
_journal_year 2015
_chemical_formula_sum 'C43 H34 B F10 P'
_chemical_formula_weight 782.48
_chemical_name_systematic
; 
 ? 
;
_space_group_IT_number 15
_symmetry_cell_setting monoclinic
_symmetry_space_group_name_Hall '-C 2yc'
_symmetry_space_group_name_H-M 'C 1 2/c 1'
_atom_sites_solution_hydrogens geom
_atom_sites_solution_primary direct
_atom_sites_solution_secondary difmap
_audit_creation_method SHELXL-97
_cell_angle_alpha 90.00
_cell_angle_beta 108.5870(10)
_cell_angle_gamma 90.00
_cell_formula_units_Z 8
_cell_length_a 21.8974(5)
_cell_length_b 20.2120(5)
_cell_length_c 20.4155(7)
_cell_measurement_reflns_used 7204
_cell_measurement_temperature 223(2)
_cell_measurement_theta_max 68.25
_cell_measurement_theta_min 0.88
_cell_volume 8564.4(4)
_computing_cell_refinement 'Collect (Nonius B.V., 1998)'
_computing_data_collection 'Collect (Nonius B.V., 1998)'
_computing_data_reduction 'Denzo-SMN (Otwinowski & Minor, 1997)'
_computing_molecular_graphics 'XP (BrukerAXS, 2000)'
_computing_publication_material 'SHELXL-97 (Sheldrick, 1997)'
_computing_structure_refinement 'SHELXL-97 (Sheldrick, 1997)'
_computing_structure_solution 'SHELXS-97 (Sheldrick, 1990)'
_diffrn_ambient_temperature 223(2)
_diffrn_measured_fraction_theta_full 0.977
_diffrn_measured_fraction_theta_max 0.977
_diffrn_measurement_device_type 'Nonius KappaCCD APEXII'
_diffrn_measurement_method '\w and \f scans'
_diffrn_radiation_monochromator graphite
_diffrn_radiation_source 'fine-focus sealed tube'
_diffrn_radiation_type CuK\a
_diffrn_radiation_wavelength 1.54178
_diffrn_reflns_av_R_equivalents 0.049
_diffrn_reflns_av_sigmaI/netI 0.0303
_diffrn_reflns_limit_h_max 26
_diffrn_reflns_limit_h_min 0
_diffrn_reflns_limit_k_max 23
_diffrn_reflns_limit_k_min 0
_diffrn_reflns_limit_l_max 22
_diffrn_reflns_limit_l_min -24
_diffrn_reflns_number 29400
_diffrn_reflns_theta_full 67.43
_diffrn_reflns_theta_max 67.43
_diffrn_reflns_theta_min 3.05
_exptl_absorpt_coefficient_mu 1.195
_exptl_absorpt_correction_T_max 0.8899
_exptl_absorpt_correction_T_min 0.7961
_exptl_absorpt_correction_type multi-scan
_exptl_absorpt_process_details 'Denzo (Otwinowski, Borek, Majewski & Minor, 2003)'
_exptl_crystal_colour colourless
_exptl_crystal_density_diffrn 1.214
_exptl_crystal_density_method 'not measured'
_exptl_crystal_description prism
_exptl_crystal_F_000 3216
_exptl_crystal_size_max 0.20
_exptl_crystal_size_mid 0.13
_exptl_crystal_size_min 0.10
_refine_diff_density_max 0.217
_refine_diff_density_min -0.235
_refine_diff_density_rms 0.037
_refine_ls_extinction_method none
_refine_ls_goodness_of_fit_ref 1.082
_refine_ls_hydrogen_treatment constr
_refine_ls_matrix_type full
_refine_ls_number_parameters 503
_refine_ls_number_reflns 7537
_refine_ls_number_restraints 0
_refine_ls_restrained_S_all 1.082
_refine_ls_R_factor_all 0.0565
_refine_ls_R_factor_gt 0.0450
_refine_ls_shift/su_max 0.001
_refine_ls_shift/su_mean 0.000
_refine_ls_structure_factor_coef Fsqd
_refine_ls_weighting_details 'calc w=1/[\s^2^(Fo^2^)+(0.0659P)^2^+3.7186P] where P=(Fo^2^+2Fc^2^)/3'
_refine_ls_weighting_scheme calc
_refine_ls_wR_factor_gt 0.1235
_refine_ls_wR_factor_ref 0.1309
_reflns_number_gt 5941
_reflns_number_total 7537
_reflns_threshold_expression >2sigma(I)
_cod_data_source_file c4ob02134g2.cif
_cod_data_source_block erk7436
_cod_depositor_comments 'Adding full bibliography for 7154166--7154173.cif.'
_cod_original_sg_symbol_H-M C2/c
_cod_database_code 7154169

loop_
_symmetry_equiv_pos_as_xyz
'x, y, z'
'-x, y, -z+1/2'
'x+1/2, y+1/2, z'
'-x+1/2, y+1/2, -z+1/2'
'-x, -y, -z'
'x, -y, z-1/2'
'-x+1/2, -y+1/2, -z'
'x+1/2, -y+1/2, z-1/2'

loop_
_atom_site_label
_atom_site_type_symbol
_atom_site_fract_x
_atom_site_fract_y
_atom_site_fract_z
_atom_site_U_iso_or_equiv
_atom_site_adp_type
_atom_site_occupancy
_atom_site_symmetry_multiplicity
_atom_site_calc_flag
_atom_site_refinement_flags
P1 P 0.14431(2) 0.75043(2) 0.14937(2) 0.04268(14) Uani 1 1 d .
B1 B 0.24529(10) 0.75665(11) 0.20433(11) 0.0432(5) Uani 1 1 d .
C4 C 0.15117(9) 0.81299(10) 0.21505(10) 0.0473(4) Uani 1 1 d .
C3 C 0.21510(9) 0.80537(9) 0.24931(9) 0.0444(4) Uani 1 1 d .
C2 C 0.25123(10) 0.84195(10) 0.31094(10) 0.0475(4) Uani 1 1 d .
H2 H 0.2294 0.8745 0.3278 0.057 Uiso 1 1 calc R
C1 C 0.31341(10) 0.83185(10) 0.34475(10) 0.0508(5) Uani 1 1 d .
H1 H 0.3347 0.8004 0.3260 0.061 Uiso 1 1 calc R
C5 C 0.10652(10) 0.86362(11) 0.22627(11) 0.0547(5) Uani 1 1 d .
C6 C 0.09737(12) 0.87068(13) 0.28724(13) 0.0697(6) Uani 1 1 d .
H6A H 0.1194 0.8432 0.3244 0.084 Uiso 1 1 calc R
H6B H 0.0688 0.9031 0.2932 0.084 Uiso 1 1 calc R
C7 C 0.07695(13) 0.91030(13) 0.16745(14) 0.0748(7) Uani 1 1 d .
H7A H 0.0469 0.8863 0.1296 0.112 Uiso 1 1 calc R
H7B H 0.1106 0.9295 0.1520 0.112 Uiso 1 1 calc R
H7C H 0.0543 0.9452 0.1828 0.112 Uiso 1 1 calc R
C11 C 0.09000(9) 0.77364(10) 0.06316(10) 0.0463(4) Uani 1 1 d .
C12 C 0.02346(10) 0.77967(11) 0.05388(11) 0.0526(5) Uani 1 1 d .
C13 C -0.01749(11) 0.80197(12) -0.00969(12) 0.0645(6) Uani 1 1 d .
H13 H -0.0616 0.8066 -0.0155 0.077 Uiso 1 1 calc R
C14 C 0.00405(11) 0.81750(13) -0.06422(12) 0.0662(6) Uani 1 1 d .
C15 C 0.06932(11) 0.80881(12) -0.05488(11) 0.0591(5) Uani 1 1 d .
H15 H 0.0848 0.8181 -0.0919 0.071 Uiso 1 1 calc R
C16 C 0.11252(10) 0.78678(10) 0.00737(10) 0.0475(4) Uani 1 1 d .
C17 C -0.00690(11) 0.76243(13) 0.10861(13) 0.0654(6) Uani 1 1 d .
H17A H -0.0115 0.7148 0.1104 0.098 Uiso 1 1 calc R
H17B H -0.0490 0.7831 0.0973 0.098 Uiso 1 1 calc R
H17C H 0.0203 0.7783 0.1532 0.098 Uiso 1 1 calc R
C18 C -0.04122(15) 0.84310(19) -0.13161(15) 0.1004(10) Uani 1 1 d .
H18A H -0.0368 0.8166 -0.1694 0.151 Uiso 1 1 calc R
H18B H -0.0307 0.8888 -0.1379 0.151 Uiso 1 1 calc R
H18C H -0.0852 0.8404 -0.1308 0.151 Uiso 1 1 calc R
C19 C 0.18069(10) 0.77568(11) 0.00793(11) 0.0529(5) Uani 1 1 d .
H19A H 0.1811 0.7421 -0.0258 0.079 Uiso 1 1 calc R
H19B H 0.2069 0.7612 0.0535 0.079 Uiso 1 1 calc R
H19C H 0.1980 0.8167 -0.0035 0.079 Uiso 1 1 calc R
C21 C 0.11622(9) 0.66877(10) 0.16865(10) 0.0462(4) Uani 1 1 d .
C22 C 0.09751(10) 0.65372(11) 0.22714(10) 0.0527(5) Uani 1 1 d .
C23 C 0.08475(10) 0.58787(12) 0.23883(12) 0.0597(6) Uani 1 1 d .
H23 H 0.0720 0.5781 0.2776 0.072 Uiso 1 1 calc R
C24 C 0.08991(11) 0.53644(11) 0.19656(12) 0.0586(5) Uani 1 1 d .
C25 C 0.10774(10) 0.55174(11) 0.13939(11) 0.0549(5) Uani 1 1 d .
H25 H 0.1108 0.5175 0.1094 0.066 Uiso 1 1 calc R
C26 C 0.12141(9) 0.61656(10) 0.12457(10) 0.0480(4) Uani 1 1 d .
C27 C 0.09019(13) 0.70364(13) 0.27890(12) 0.0669(6) Uani 1 1 d .
H27A H 0.1319 0.7228 0.3032 0.100 Uiso 1 1 calc R
H27B H 0.0732 0.6820 0.3118 0.100 Uiso 1 1 calc R
H27C H 0.0608 0.7383 0.2551 0.100 Uiso 1 1 calc R
C28 C 0.07739(15) 0.46562(13) 0.21271(16) 0.0850(8) Uani 1 1 d .
H28A H 0.0659 0.4644 0.2548 0.127 Uiso 1 1 calc R
H28B H 0.1159 0.4394 0.2188 0.127 Uiso 1 1 calc R
H28C H 0.0423 0.4476 0.1749 0.127 Uiso 1 1 calc R
C29 C 0.14173(11) 0.62620(11) 0.06156(11) 0.0562(5) Uani 1 1 d .
H29A H 0.1519 0.5836 0.0457 0.084 Uiso 1 1 calc R
H29B H 0.1795 0.6545 0.0730 0.084 Uiso 1 1 calc R
H29C H 0.1069 0.6467 0.0253 0.084 Uiso 1 1 calc R
C31 C 0.29177(9) 0.79904(9) 0.17179(9) 0.0451(4) Uani 1 1 d .
F32 F 0.20947(6) 0.87583(6) 0.11704(6) 0.0580(3) Uani 1 1 d .
C32 C 0.27146(10) 0.85655(10) 0.13389(10) 0.0495(5) Uani 1 1 d .
F33 F 0.28605(7) 0.95006(6) 0.07121(8) 0.0772(4) Uani 1 1 d .
C33 C 0.31050(11) 0.89647(10) 0.10948(11) 0.0549(5) Uani 1 1 d .
F34 F 0.41408(7) 0.92033(8) 0.10305(7) 0.0782(4) Uani 1 1 d .
C34 C 0.37426(11) 0.88092(12) 0.12436(11) 0.0582(6) Uani 1 1 d .
F35 F 0.46081(6) 0.81002(8) 0.17859(7) 0.0786(4) Uani 1 1 d .
C35 C 0.39804(10) 0.82569(12) 0.16279(11) 0.0572(5) Uani 1 1 d .
F36 F 0.38499(6) 0.73397(7) 0.22458(7) 0.0687(4) Uani 1 1 d .
C36 C 0.35714(10) 0.78645(11) 0.18559(10) 0.0514(5) Uani 1 1 d .
C41 C 0.26641(9) 0.68189(9) 0.22979(10) 0.0456(4) Uani 1 1 d .
F42 F 0.29346(6) 0.65662(6) 0.12925(6) 0.0662(3) Uani 1 1 d .
C42 C 0.28341(10) 0.63610(11) 0.18786(11) 0.0548(5) Uani 1 1 d .
F43 F 0.30297(10) 0.52753(8) 0.15655(10) 0.1110(6) Uani 1 1 d .
C43 C 0.28877(13) 0.56903(12) 0.20056(14) 0.0706(7) Uani 1 1 d .
F44 F 0.28007(11) 0.47937(7) 0.27109(11) 0.1165(7) Uani 1 1 d .
C44 C 0.27762(14) 0.54487(12) 0.25823(16) 0.0770(7) Uani 1 1 d .
C45 C 0.26354(13) 0.58739(12) 0.30321(13) 0.0697(7) Uani 1 1 d .
F46 F 0.24351(8) 0.69286(7) 0.33477(7) 0.0743(4) Uani 1 1 d .
F45 F 0.25235(10) 0.56442(8) 0.36001(9) 0.1017(6) Uani 1 1 d .
C46 C 0.25854(11) 0.65437(10) 0.28845(11) 0.0548(5) Uani 1 1 d .
C51 C 0.35193(10) 0.86503(10) 0.40838(11) 0.0536(5) Uani 1 1 d .
C52 C 0.32489(12) 0.90374(12) 0.44829(12) 0.0666(6) Uani 1 1 d .
H52 H 0.2800 0.9100 0.4342 0.080 Uiso 1 1 calc R
C53 C 0.36348(15) 0.93321(14) 0.50858(14) 0.0832(8) Uani 1 1 d .
H53 H 0.3444 0.9590 0.5351 0.100 Uiso 1 1 calc R
C54 C 0.42851(15) 0.92533(15) 0.52995(15) 0.0923(10) Uani 1 1 d .
H54 H 0.4543 0.9458 0.5707 0.111 Uiso 1 1 calc R
C55 C 0.45589(14) 0.88731(16) 0.49149(16) 0.0945(10) Uani 1 1 d .
H55 H 0.5008 0.8814 0.5062 0.113 Uiso 1 1 calc R
C56 C 0.41855(12) 0.85746(13) 0.43132(13) 0.0728(7) Uani 1 1 d .
H56 H 0.4384 0.8317 0.4055 0.087 Uiso 1 1 calc R

loop_
_atom_site_aniso_label
_atom_site_aniso_U_11
_atom_site_aniso_U_22
_atom_site_aniso_U_33
_atom_site_aniso_U_23
_atom_site_aniso_U_13
_atom_site_aniso_U_12
P1 0.0420(3) 0.0489(3) 0.0386(2) -0.0011(2) 0.0148(2) -0.0026(2)
B1 0.0421(11) 0.0483(12) 0.0380(10) -0.0003(9) 0.0113(9) -0.0026(9)
C4 0.0489(11) 0.0518(11) 0.0433(10) 0.0008(8) 0.0178(9) -0.0015(9)
C3 0.0495(11) 0.0455(10) 0.0394(9) 0.0016(8) 0.0157(8) -0.0013(8)
C2 0.0540(11) 0.0456(10) 0.0439(10) -0.0037(8) 0.0169(9) -0.0006(9)
C1 0.0562(12) 0.0496(11) 0.0453(10) -0.0054(9) 0.0143(9) 0.0026(9)
C5 0.0494(11) 0.0569(12) 0.0604(13) -0.0068(10) 0.0211(10) 0.0033(9)
C6 0.0676(15) 0.0801(16) 0.0689(15) -0.0160(12) 0.0323(12) 0.0091(13)
C7 0.0737(16) 0.0681(15) 0.0768(16) -0.0017(13) 0.0157(13) 0.0175(13)
C11 0.0451(10) 0.0501(11) 0.0427(10) -0.0026(8) 0.0126(8) -0.0014(8)
C12 0.0461(11) 0.0625(12) 0.0495(11) -0.0028(9) 0.0156(9) -0.0014(9)
C13 0.0449(12) 0.0822(16) 0.0597(13) -0.0031(12) 0.0072(10) 0.0041(11)
C14 0.0595(14) 0.0785(15) 0.0510(12) 0.0027(11) 0.0040(10) 0.0000(12)
C15 0.0615(13) 0.0711(14) 0.0427(11) 0.0026(10) 0.0136(10) 0.0006(11)
C16 0.0487(11) 0.0513(11) 0.0416(10) -0.0039(8) 0.0132(8) -0.0034(9)
C17 0.0460(11) 0.0901(17) 0.0638(14) 0.0019(12) 0.0229(10) 0.0002(11)
C18 0.0807(19) 0.138(3) 0.0644(16) 0.0167(18) -0.0024(14) 0.0144(19)
C19 0.0527(11) 0.0661(13) 0.0441(10) -0.0007(9) 0.0212(9) -0.0030(10)
C21 0.0415(10) 0.0543(11) 0.0416(10) 0.0024(8) 0.0115(8) -0.0014(8)
C22 0.0469(11) 0.0652(13) 0.0476(11) 0.0022(9) 0.0173(9) -0.0061(9)
C23 0.0555(12) 0.0714(15) 0.0543(12) 0.0169(11) 0.0204(10) -0.0062(11)
C24 0.0541(12) 0.0567(13) 0.0620(13) 0.0075(10) 0.0144(10) -0.0039(10)
C25 0.0540(12) 0.0544(12) 0.0546(12) 0.0014(9) 0.0147(10) -0.0033(10)
C26 0.0434(10) 0.0531(11) 0.0454(10) 0.0006(9) 0.0113(8) -0.0024(9)
C27 0.0776(16) 0.0791(16) 0.0580(13) -0.0005(11) 0.0412(12) -0.0059(13)
C28 0.098(2) 0.0673(16) 0.0915(19) 0.0167(14) 0.0326(16) -0.0141(15)
C29 0.0639(13) 0.0536(12) 0.0534(12) -0.0060(9) 0.0221(10) -0.0038(10)
C31 0.0478(11) 0.0491(11) 0.0391(9) -0.0048(8) 0.0147(8) -0.0064(8)
F32 0.0612(7) 0.0505(6) 0.0668(7) 0.0080(5) 0.0268(6) 0.0055(5)
C32 0.0564(12) 0.0482(11) 0.0450(10) -0.0028(9) 0.0177(9) -0.0049(9)
F33 0.0964(11) 0.0558(7) 0.0879(10) 0.0175(7) 0.0413(8) -0.0049(7)
C33 0.0674(14) 0.0503(12) 0.0492(11) -0.0008(9) 0.0217(10) -0.0111(10)
F34 0.0782(9) 0.0916(10) 0.0705(8) -0.0044(7) 0.0319(7) -0.0391(8)
C34 0.0640(14) 0.0666(14) 0.0474(11) -0.0059(10) 0.0227(10) -0.0249(11)
F35 0.0463(7) 0.1169(12) 0.0699(8) 0.0033(8) 0.0150(6) -0.0153(7)
C35 0.0420(11) 0.0815(15) 0.0459(11) -0.0115(11) 0.0113(9) -0.0143(10)
F36 0.0474(7) 0.0859(9) 0.0666(8) 0.0195(7) 0.0094(6) 0.0023(6)
C36 0.0496(11) 0.0616(12) 0.0395(10) 0.0014(9) 0.0094(9) -0.0044(10)
C41 0.0426(10) 0.0468(10) 0.0467(10) 0.0013(8) 0.0131(8) -0.0003(8)
F42 0.0751(8) 0.0707(8) 0.0584(7) -0.0061(6) 0.0290(6) 0.0081(7)
C42 0.0512(11) 0.0559(12) 0.0549(12) 0.0003(10) 0.0137(9) 0.0046(9)
F43 0.1475(17) 0.0677(10) 0.1213(14) -0.0171(9) 0.0477(12) 0.0330(10)
C43 0.0742(16) 0.0526(13) 0.0806(17) -0.0074(12) 0.0186(13) 0.0148(11)
F44 0.1518(18) 0.0498(8) 0.1380(16) 0.0245(9) 0.0321(13) 0.0184(9)
C44 0.0844(18) 0.0436(12) 0.0935(19) 0.0125(13) 0.0150(15) 0.0095(12)
C45 0.0759(16) 0.0597(14) 0.0713(15) 0.0244(12) 0.0202(13) 0.0005(12)
F46 0.1055(11) 0.0691(8) 0.0603(8) 0.0126(6) 0.0434(8) 0.0076(7)
F45 0.1345(15) 0.0819(10) 0.0940(11) 0.0415(9) 0.0440(11) 0.0055(10)
C46 0.0572(12) 0.0525(12) 0.0552(12) 0.0059(10) 0.0186(10) 0.0030(10)
C51 0.0563(12) 0.0505(11) 0.0483(11) -0.0055(9) 0.0088(9) 0.0048(9)
C52 0.0613(14) 0.0735(15) 0.0599(13) -0.0193(12) 0.0119(11) 0.0035(12)
C53 0.095(2) 0.0772(17) 0.0693(16) -0.0286(14) 0.0144(15) 0.0097(15)
C54 0.083(2) 0.096(2) 0.0704(17) -0.0294(15) -0.0142(15) 0.0066(16)
C55 0.0654(16) 0.104(2) 0.090(2) -0.0265(17) -0.0094(15) 0.0163(15)
C56 0.0587(14) 0.0798(17) 0.0670(15) -0.0177(13) 0.0018(11) 0.0152(12)

loop_
_atom_type_symbol
_atom_type_description
_atom_type_scat_dispersion_real
_atom_type_scat_dispersion_imag
_atom_type_scat_source
C C 0.0181 0.0091 'International Tables Vol C Tables 4.2.6.8 and 6.1.1.4'
H H 0.0000 0.0000 'International Tables Vol C Tables 4.2.6.8 and 6.1.1.4'
B B 0.0090 0.0039 'International Tables Vol C Tables 4.2.6.8 and 6.1.1.4'
F F 0.0727 0.0534 'International Tables Vol C Tables 4.2.6.8 and 6.1.1.4'
P P 0.2955 0.4335 'International Tables Vol C Tables 4.2.6.8 and 6.1.1.4'

loop_
_geom_angle_atom_site_label_1
_geom_angle_atom_site_label_2
_geom_angle_atom_site_label_3
_geom_angle
C4 P1 C11 113.87(9)
C4 P1 C21 114.83(9)
C11 P1 C21 105.88(9)
C4 P1 B1 75.13(9)
C11 P1 B1 136.87(9)
C21 P1 B1 107.41(9)
C41 B1 C3 120.75(16)
C41 B1 C31 118.15(17)
C3 B1 C31 109.41(16)
C41 B1 P1 104.81(13)
C3 B1 P1 78.07(11)
C31 B1 P1 119.57(13)
C3 C4 C5 128.33(18)
C3 C4 P1 97.50(14)
C5 C4 P1 133.79(15)
C4 C3 C2 125.02(18)
C4 C3 B1 108.40(16)
C2 C3 B1 126.11(17)
C1 C2 C3 123.65(18)
C1 C2 H2 118.2
C3 C2 H2 118.2
C2 C1 C51 126.40(19)
C2 C1 H1 116.8
C51 C1 H1 116.8
C6 C5 C4 121.5(2)
C6 C5 C7 121.7(2)
C4 C5 C7 116.58(19)
C5 C6 H6A 120.0
C5 C6 H6B 120.0
H6A C6 H6B 120.0
C5 C7 H7A 109.5
C5 C7 H7B 109.5
H7A C7 H7B 109.5
C5 C7 H7C 109.5
H7A C7 H7C 109.5
H7B C7 H7C 109.5
C16 C11 C12 119.27(18)
C16 C11 P1 122.45(15)
C12 C11 P1 118.27(15)
C13 C12 C11 118.79(19)
C13 C12 C17 117.26(19)
C11 C12 C17 123.95(19)
C14 C13 C12 122.8(2)
C14 C13 H13 118.6
C12 C13 H13 118.6
C13 C14 C15 117.5(2)
C13 C14 C18 121.4(2)
C15 C14 C18 121.1(2)
C14 C15 C16 122.3(2)
C14 C15 H15 118.8
C16 C15 H15 118.8
C15 C16 C11 119.25(19)
C15 C16 C19 115.96(18)
C11 C16 C19 124.72(17)
C12 C17 H17A 109.5
C12 C17 H17B 109.5
H17A C17 H17B 109.5
C12 C17 H17C 109.5
H17A C17 H17C 109.5
H17B C17 H17C 109.5
C14 C18 H18A 109.5
C14 C18 H18B 109.5
H18A C18 H18B 109.5
C14 C18 H18C 109.5
H18A C18 H18C 109.5
H18B C18 H18C 109.5
C16 C19 H19A 109.5
C16 C19 H19B 109.5
H19A C19 H19B 109.5
C16 C19 H19C 109.5
H19A C19 H19C 109.5
H19B C19 H19C 109.5
C22 C21 C26 118.73(18)
C22 C21 P1 125.32(16)
C26 C21 P1 115.54(14)
C23 C22 C21 118.5(2)
C23 C22 C27 116.54(19)
C21 C22 C27 125.0(2)
C24 C23 C22 123.5(2)
C24 C23 H23 118.3
C22 C23 H23 118.3
C23 C24 C25 117.6(2)
C23 C24 C28 121.4(2)
C25 C24 C28 121.1(2)
C24 C25 C26 122.1(2)
C24 C25 H25 119.0
C26 C25 H25 119.0
C25 C26 C21 119.68(19)
C25 C26 C29 116.69(18)
C21 C26 C29 123.63(18)
C22 C27 H27A 109.5
C22 C27 H27B 109.5
H27A C27 H27B 109.5
C22 C27 H27C 109.5
H27A C27 H27C 109.5
H27B C27 H27C 109.5
C24 C28 H28A 109.5
C24 C28 H28B 109.5
H28A C28 H28B 109.5
C24 C28 H28C 109.5
H28A C28 H28C 109.5
H28B C28 H28C 109.5
C26 C29 H29A 109.5
C26 C29 H29B 109.5
H29A C29 H29B 109.5
C26 C29 H29C 109.5
H29A C29 H29C 109.5
H29B C29 H29C 109.5
C32 C31 C36 113.09(18)
C32 C31 B1 122.53(18)
C36 C31 B1 123.96(17)
F32 C32 C33 115.39(18)
F32 C32 C31 120.14(17)
C33 C32 C31 124.4(2)
F33 C33 C34 120.26(19)
F33 C33 C32 120.3(2)
C34 C33 C32 119.5(2)
F34 C34 C33 120.7(2)
F34 C34 C35 119.9(2)
C33 C34 C35 119.34(19)
F35 C35 C34 120.2(2)
F35 C35 C36 120.4(2)
C34 C35 C36 119.5(2)
F36 C36 C35 115.46(19)
F36 C36 C31 120.36(18)
C35 C36 C31 124.2(2)
C46 C41 C42 113.47(18)
C46 C41 B1 123.61(18)
C42 C41 B1 121.98(17)
F42 C42 C43 116.2(2)
F42 C42 C41 119.54(18)
C43 C42 C41 124.2(2)
F43 C43 C44 119.9(2)
F43 C43 C42 121.0(3)
C44 C43 C42 119.1(2)
F44 C44 C45 119.5(3)
F44 C44 C43 120.8(3)
C45 C44 C43 119.7(2)
F45 C45 C44 120.5(2)
F45 C45 C46 120.2(2)
C44 C45 C46 119.3(2)
F46 C46 C41 120.25(18)
F46 C46 C45 115.7(2)
C41 C46 C45 124.1(2)
C52 C51 C56 117.5(2)
C52 C51 C1 123.0(2)
C56 C51 C1 119.55(19)
C53 C52 C51 120.6(2)
C53 C52 H52 119.7
C51 C52 H52 119.7
C54 C53 C52 121.0(3)
C54 C53 H53 119.5
C52 C53 H53 119.5
C53 C54 C55 119.2(2)
C53 C54 H54 120.4
C55 C54 H54 120.4
C54 C55 C56 120.9(3)
C54 C55 H55 119.5
C56 C55 H55 119.5
C55 C56 C51 120.8(2)
C55 C56 H56 119.6
C51 C56 H56 119.6

loop_
_geom_bond_atom_site_label_1
_geom_bond_atom_site_label_2
_geom_bond_distance
P1 C4 1.814(2)
P1 C11 1.8433(19)
P1 C21 1.847(2)
P1 B1 2.141(2)
B1 C41 1.617(3)
B1 C3 1.624(3)
B1 C31 1.626(3)
C4 C3 1.360(3)
C4 C5 1.483(3)
C3 C2 1.456(3)
C2 C1 1.331(3)
C2 H2 0.9400
C1 C51 1.466(3)
C1 H1 0.9400
C5 C6 1.330(3)
C5 C7 1.502(3)
C6 H6A 0.9400
C6 H6B 0.9400
C7 H7A 0.9700
C7 H7B 0.9700
C7 H7C 0.9700
C11 C16 1.403(3)
C11 C12 1.414(3)
C12 C13 1.396(3)
C12 C17 1.512(3)
C13 C14 1.377(4)
C13 H13 0.9400
C14 C15 1.392(3)
C14 C18 1.508(3)
C15 C16 1.394(3)
C15 H15 0.9400
C16 C19 1.506(3)
C17 H17A 0.9700
C17 H17B 0.9700
C17 H17C 0.9700
C18 H18A 0.9700
C18 H18B 0.9700
C18 H18C 0.9700
C19 H19A 0.9700
C19 H19B 0.9700
C19 H19C 0.9700
C21 C22 1.413(3)
C21 C26 1.415(3)
C22 C23 1.396(3)
C22 C27 1.506(3)
C23 C24 1.378(3)
C23 H23 0.9400
C24 C25 1.379(3)
C24 C28 1.513(3)
C25 C26 1.398(3)
C25 H25 0.9400
C26 C29 1.502(3)
C27 H27A 0.9700
C27 H27B 0.9700
C27 H27C 0.9700
C28 H28A 0.9700
C28 H28B 0.9700
C28 H28C 0.9700
C29 H29A 0.9700
C29 H29B 0.9700
C29 H29C 0.9700
C31 C32 1.389(3)
C31 C36 1.391(3)
F32 C32 1.347(2)
C32 C33 1.379(3)
F33 C33 1.343(2)
C33 C34 1.367(3)
F34 C34 1.351(2)
C34 C35 1.368(3)
F35 C35 1.346(2)
C35 C36 1.383(3)
F36 C36 1.350(2)
C41 C46 1.380(3)
C41 C42 1.390(3)
F42 C42 1.349(3)
C42 C43 1.378(3)
F43 C43 1.336(3)
C43 C44 1.367(4)
F44 C44 1.347(3)
C44 C45 1.363(4)
C45 F45 1.342(3)
C45 C46 1.384(3)
F46 C46 1.344(3)
C51 C52 1.391(3)
C51 C56 1.391(3)
C52 C53 1.386(3)
C52 H52 0.9400
C53 C54 1.359(4)
C53 H53 0.9400
C54 C55 1.366(4)
C54 H54 0.9400
C55 C56 1.379(4)
C55 H55 0.9400
C56 H56 0.9400

loop_
_geom_torsion_atom_site_label_1
_geom_torsion_atom_site_label_2
_geom_torsion_atom_site_label_3
_geom_torsion_atom_site_label_4
_geom_torsion
C4 P1 B1 C41 124.67(14)
C11 P1 B1 C41 -126.13(14)
C21 P1 B1 C41 12.82(15)
C4 P1 B1 C3 5.68(10)
C11 P1 B1 C3 114.88(13)
C21 P1 B1 C3 -106.17(11)
C4 P1 B1 C31 -100.02(16)
C11 P1 B1 C31 9.2(2)
C21 P1 B1 C31 148.13(15)
C11 P1 C4 C3 -141.79(13)
C21 P1 C4 C3 95.91(14)
B1 P1 C4 C3 -6.70(12)
C11 P1 C4 C5 31.2(2)
C21 P1 C4 C5 -91.1(2)
B1 P1 C4 C5 166.3(2)
C5 C4 C3 C2 8.0(3)
P1 C4 C3 C2 -178.46(16)
C5 C4 C3 B1 -164.6(2)
P1 C4 C3 B1 9.01(17)
C41 B1 C3 C4 -108.0(2)
C31 B1 C3 C4 109.67(18)
P1 B1 C3 C4 -7.73(14)
C41 B1 C3 C2 79.6(2)
C31 B1 C3 C2 -62.8(2)
P1 B1 C3 C2 179.84(18)
C4 C3 C2 C1 177.7(2)
B1 C3 C2 C1 -11.1(3)
C3 C2 C1 C51 -177.5(2)
C3 C4 C5 C6 -57.9(3)
P1 C4 C5 C6 131.0(2)
C3 C4 C5 C7 116.7(2)
P1 C4 C5 C7 -54.4(3)
C4 P1 C11 C16 111.54(17)
C21 P1 C11 C16 -121.35(17)
B1 P1 C11 C16 18.0(2)
C4 P1 C11 C12 -67.08(18)
C21 P1 C11 C12 60.03(18)
B1 P1 C11 C12 -160.62(15)
C16 C11 C12 C13 -3.4(3)
P1 C11 C12 C13 175.30(17)
C16 C11 C12 C17 175.7(2)
P1 C11 C12 C17 -5.6(3)
C11 C12 C13 C14 0.9(4)
C17 C12 C13 C14 -178.2(2)
C12 C13 C14 C15 1.5(4)
C12 C13 C14 C18 -178.4(3)
C13 C14 C15 C16 -1.5(4)
C18 C14 C15 C16 178.4(3)
C14 C15 C16 C11 -0.9(3)
C14 C15 C16 C19 176.2(2)
C12 C11 C16 C15 3.3(3)
P1 C11 C16 C15 -175.27(16)
C12 C11 C16 C19 -173.5(2)
P1 C11 C16 C19 7.9(3)
C4 P1 C21 C22 3.2(2)
C11 P1 C21 C22 -123.29(17)
B1 P1 C21 C22 84.54(18)
C4 P1 C21 C26 -169.25(14)
C11 P1 C21 C26 64.23(16)
B1 P1 C21 C26 -87.95(15)
C26 C21 C22 C23 -0.2(3)
P1 C21 C22 C23 -172.45(16)
C26 C21 C22 C27 179.7(2)
P1 C21 C22 C27 7.4(3)
C21 C22 C23 C24 0.5(3)
C27 C22 C23 C24 -179.3(2)
C22 C23 C24 C25 -1.0(3)
C22 C23 C24 C28 178.2(2)
C23 C24 C25 C26 1.1(3)
C28 C24 C25 C26 -178.1(2)
C24 C25 C26 C21 -0.8(3)
C24 C25 C26 C29 178.64(19)
C22 C21 C26 C25 0.3(3)
P1 C21 C26 C25 173.34(15)
C22 C21 C26 C29 -179.09(19)
P1 C21 C26 C29 -6.1(3)
C41 B1 C31 C32 164.33(17)
C3 B1 C31 C32 -52.2(2)
P1 B1 C31 C32 34.8(2)
C41 B1 C31 C36 -23.6(3)
C3 B1 C31 C36 119.8(2)
P1 B1 C31 C36 -153.19(16)
C36 C31 C32 F32 -179.30(17)
B1 C31 C32 F32 -6.5(3)
C36 C31 C32 C33 2.5(3)
B1 C31 C32 C33 175.28(18)
F32 C32 C33 F33 -0.6(3)
C31 C32 C33 F33 177.75(18)
F32 C32 C33 C34 179.66(18)
C31 C32 C33 C34 -2.0(3)
F33 C33 C34 F34 2.4(3)
C32 C33 C34 F34 -177.81(18)
F33 C33 C34 C35 -179.27(19)
C32 C33 C34 C35 0.5(3)
F34 C34 C35 F35 -0.9(3)
C33 C34 C35 F35 -179.26(19)
F34 C34 C35 C36 178.63(18)
C33 C34 C35 C36 0.3(3)
F35 C35 C36 F36 1.2(3)
C34 C35 C36 F36 -178.39(18)
F35 C35 C36 C31 179.87(18)
C34 C35 C36 C31 0.3(3)
C32 C31 C36 F36 177.04(17)
B1 C31 C36 F36 4.3(3)
C32 C31 C36 C35 -1.6(3)
B1 C31 C36 C35 -174.29(19)
C3 B1 C41 C46 2.2(3)
C31 B1 C41 C46 141.35(19)
P1 B1 C41 C46 -82.6(2)
C3 B1 C41 C42 170.37(18)
C31 B1 C41 C42 -50.5(3)
P1 B1 C41 C42 85.6(2)
C46 C41 C42 F42 -179.11(18)
B1 C41 C42 F42 11.6(3)
C46 C41 C42 C43 3.3(3)
B1 C41 C42 C43 -166.0(2)
F42 C42 C43 F43 -0.2(3)
C41 C42 C43 F43 177.4(2)
F42 C42 C43 C44 -178.4(2)
C41 C42 C43 C44 -0.8(4)
F43 C43 C44 F44 -0.7(4)
C42 C43 C44 F44 177.6(2)
F43 C43 C44 C45 179.6(2)
C42 C43 C44 C45 -2.2(4)
F44 C44 C45 F45 0.2(4)
C43 C44 C45 F45 179.9(2)
F44 C44 C45 C46 -177.5(2)
C43 C44 C45 C46 2.3(4)
C42 C41 C46 F46 178.49(19)
B1 C41 C46 F46 -12.4(3)
C42 C41 C46 C45 -3.2(3)
B1 C41 C46 C45 165.9(2)
F45 C45 C46 F46 1.3(3)
C44 C45 C46 F46 178.9(2)
F45 C45 C46 C41 -177.0(2)
C44 C45 C46 C41 0.6(4)
C2 C1 C51 C52 11.5(4)
C2 C1 C51 C56 -169.3(2)
C56 C51 C52 C53 -0.1(4)
C1 C51 C52 C53 179.0(2)
C51 C52 C53 C54 0.3(5)
C52 C53 C54 C55 -0.5(5)
C53 C54 C55 C56 0.5(5)
C54 C55 C56 C51 -0.3(5)
C52 C51 C56 C55 0.1(4)
C1 C51 C56 C55 -179.1(3)

loop_
_platon_squeeze_void_nr
_platon_squeeze_void_average_x
_platon_squeeze_void_average_y
_platon_squeeze_void_average_z
_platon_squeeze_void_volume
_platon_squeeze_void_count_electrons
_platon_squeeze_void_content
1 -0.009 -0.003 -0.009 1578 390 ' '
